data_2226037
loop_
_publ_author_name
'Yang, Sai-Ming'
'Xu, Yue-Tong'
'Zhang, Bang-Hua'

_publ_section_title
;
 Butane-2,3-dione bis[(4-bromobenzylidene)hydrazone]
;
_journal_coeditor_code ZS2037
_journal_issue 5
_journal_name_full 'Acta Crystallographica Section E'
_journal_page_first o1174
_journal_paper_doi 10.1107/S1600536810014790
_journal_volume 66
_journal_year 2010
_chemical_formula_iupac 'C18 H16 Br2 N4'
_chemical_formula_moiety 'C18 H16 Br2 N4'
_chemical_formula_sum 'C18 H16 Br2 N4'
_chemical_formula_weight 448.17
_chemical_name_common '2,3-butanedione bis[<i>N</i>-(4-bromobenzal)hydrazone]'
_chemical_name_systematic
;
Butane-2,3-dione bis[(4-bromobenzylidene)hydrazone]
;
_space_group_IT_number 14
_symmetry_cell_setting monoclinic
_symmetry_space_group_name_Hall '-P 2yn'
_symmetry_space_group_name_H-M 'P 1 21/n 1'
_atom_sites_solution_hydrogens geom
_atom_sites_solution_primary direct
_atom_sites_solution_secondary difmap
_audit_creation_method SHELXL97
_cell_angle_alpha 90.00
_cell_angle_beta 95.186(3)
_cell_angle_gamma 90.00
_cell_formula_units_Z 2
_cell_length_a 6.9139(16)
_cell_length_b 4.0931(10)
_cell_length_c 31.480(7)
_cell_measurement_reflns_used 1433
_cell_measurement_temperature 298(2)
_cell_measurement_theta_max 25.117
_cell_measurement_theta_min 2.598
_cell_volume 887.2(4)
_computing_cell_refinement '<i>SAINT</i> (Bruker, 2000)'
_computing_data_collection '<i>SMART</i> (Bruker, 2000)'
_computing_data_reduction '<i>SAINT</i> (Bruker, 2000)'
_computing_molecular_graphics '<i>SHELXTL</i> (Sheldrick, 2008)'
_computing_publication_material '<i>SHELXTL</i> (Sheldrick, 2008)'
_computing_structure_refinement '<i>SHELXL97</i> (Sheldrick, 2008)'
_computing_structure_solution '<i>SHELXS97</i> (Sheldrick, 2008)'
_diffrn_ambient_temperature 298(2)
_diffrn_measured_fraction_theta_full 0.994
_diffrn_measured_fraction_theta_max 0.994
_diffrn_measurement_device_type 'Bruker SMART CCD area-detector diffractometer'
_diffrn_measurement_method '\f and \w scans'
_diffrn_radiation_monochromator graphite
_diffrn_radiation_source 'fine-focus sealed tube'
_diffrn_radiation_type MoK\a
_diffrn_radiation_wavelength 0.71073
_diffrn_reflns_av_R_equivalents 0.0353
_diffrn_reflns_av_sigmaI/netI 0.0406
_diffrn_reflns_limit_h_max 8
_diffrn_reflns_limit_h_min -8
_diffrn_reflns_limit_k_max 4
_diffrn_reflns_limit_k_min -4
_diffrn_reflns_limit_l_max 38
_diffrn_reflns_limit_l_min -22
_diffrn_reflns_number 4238
_diffrn_reflns_theta_full 25.49
_diffrn_reflns_theta_max 25.49
_diffrn_reflns_theta_min 2.60
_diffrn_standards_number 0
_exptl_absorpt_coefficient_mu 4.575
_exptl_absorpt_correction_type none
_exptl_crystal_colour yellow
_exptl_crystal_density_diffrn 1.678
_exptl_crystal_density_method 'not measured'
_exptl_crystal_description block
_exptl_crystal_F_000 444
_exptl_crystal_size_max 0.15
_exptl_crystal_size_mid 0.14
_exptl_crystal_size_min 0.14
_refine_diff_density_max 0.357
_refine_diff_density_min -0.369
_refine_ls_extinction_method none
_refine_ls_goodness_of_fit_ref 1.040
_refine_ls_hydrogen_treatment constr
_refine_ls_matrix_type full
_refine_ls_number_parameters 110
_refine_ls_number_reflns 1627
_refine_ls_number_restraints 0
_refine_ls_restrained_S_all 1.040
_refine_ls_R_factor_all 0.0455
_refine_ls_R_factor_gt 0.0338
_refine_ls_shift/su_max 0.000
_refine_ls_shift/su_mean 0.000
_refine_ls_structure_factor_coef Fsqd
_refine_ls_weighting_details 'calc w=1/[\s^2^(Fo^2^)+(0.0347P)^2^+0.3310P] where P=(Fo^2^+2Fc^2^)/3'
_refine_ls_weighting_scheme calc
_refine_ls_wR_factor_gt 0.0764
_refine_ls_wR_factor_ref 0.0809
_reflns_number_gt 1308
_reflns_number_total 1627
_reflns_threshold_expression I>2\s(I)
_cod_data_source_file zs2037.cif
_cod_data_source_block I
_cod_original_sg_symbol_H-M 'P 21/n'
_cod_database_code 2226037
_cod_database_fobs_code 2226037

loop_
_symmetry_equiv_pos_as_xyz
'x, y, z'
'-x+1/2, y+1/2, -z+1/2'
'-x, -y, -z'
'x-1/2, -y-1/2, z-1/2'

loop_
_atom_site_type_symbol
_atom_site_label
_atom_site_fract_x
_atom_site_fract_y
_atom_site_fract_z
_atom_site_U_iso_or_equiv
_atom_site_adp_type
_atom_site_calc_flag
_atom_site_refinement_flags
_atom_site_occupancy
_atom_site_disorder_assembly
_atom_site_disorder_group
Br Br1 1.09932(5) 0.94173(10) 0.208298(11) 0.05710(17) Uani d . 1 . .
C C1 0.2315(5) 0.7300(10) -0.01605(10) 0.0558(9) Uani d . 1 . .
H H1A 0.2938 0.9047 0.0003 0.084 Uiso calc R 1 . .
H H1B 0.1611 0.8175 -0.0412 0.084 Uiso calc R 1 . .
H H1C 0.3279 0.5791 -0.0242 0.084 Uiso calc R 1 . .
C C2 0.0949(4) 0.5575(8) 0.01014(10) 0.0424(8) Uani d . 1 . .
C C3 0.3412(5) 0.5400(8) 0.10658(10) 0.0459(8) Uani d . 1 . .
H H3 0.2486 0.4244 0.1201 0.055 Uiso calc R 1 . .
C C4 0.5231(4) 0.6363(8) 0.13083(9) 0.0384(7) Uani d . 1 . .
C C5 0.5589(5) 0.5517(8) 0.17327(10) 0.0445(8) Uani d . 1 . .
H H5 0.4663 0.4334 0.1865 0.053 Uiso calc R 1 . .
C C6 0.7302(4) 0.6397(8) 0.19646(10) 0.0435(8) Uani d . 1 . .
H H6 0.7533 0.5825 0.2251 0.052 Uiso calc R 1 . .
C C7 0.8655(4) 0.8131(8) 0.17650(10) 0.0399(7) Uani d . 1 . .
C C8 0.8342(5) 0.9003(8) 0.13405(10) 0.0470(8) Uani d . 1 . .
H H8 0.9278 1.0161 0.1208 0.056 Uiso calc R 1 . .
C C9 0.6625(4) 0.8128(9) 0.11179(10) 0.0467(8) Uani d . 1 . .
H H9 0.6392 0.8733 0.0833 0.056 Uiso calc R 1 . .
N N1 0.1261(4) 0.4971(7) 0.05018(9) 0.0492(8) Uani d . 1 . .
N N2 0.3081(4) 0.6106(8) 0.06790(8) 0.0545(8) Uani d . 1 . .

loop_
_atom_site_aniso_label
_atom_site_aniso_U_11
_atom_site_aniso_U_22
_atom_site_aniso_U_33
_atom_site_aniso_U_12
_atom_site_aniso_U_13
_atom_site_aniso_U_23
Br1 0.0437(2) 0.0655(3) 0.0587(3) -0.00573(17) -0.01464(16) -0.00470(18)
C1 0.0459(18) 0.072(3) 0.049(2) -0.0148(19) -0.0034(16) 0.0041(19)
C2 0.0395(17) 0.047(2) 0.0392(18) -0.0009(14) -0.0035(14) -0.0010(15)
C3 0.0399(17) 0.057(2) 0.0395(19) -0.0073(15) -0.0008(14) 0.0015(15)
C4 0.0382(16) 0.044(2) 0.0314(16) -0.0019(14) -0.0034(13) -0.0031(13)
C5 0.0443(17) 0.052(2) 0.0373(18) -0.0060(15) 0.0032(14) 0.0012(15)
C6 0.0483(18) 0.052(2) 0.0289(16) -0.0012(15) -0.0048(14) 0.0032(14)
C7 0.0332(15) 0.0444(19) 0.0404(18) 0.0015(14) -0.0072(13) -0.0091(15)
C8 0.0446(18) 0.057(2) 0.0388(19) -0.0132(16) 0.0029(15) 0.0024(16)
C9 0.0497(18) 0.059(2) 0.0300(16) -0.0081(17) -0.0019(14) 0.0046(15)
N1 0.0407(15) 0.065(2) 0.0397(16) -0.0119(13) -0.0084(12) 0.0001(13)
N2 0.0466(16) 0.075(2) 0.0387(16) -0.0154(14) -0.0105(13) 0.0030(14)

loop_
_atom_type_symbol
_atom_type_description
_atom_type_scat_dispersion_real
_atom_type_scat_dispersion_imag
_atom_type_scat_source
C C 0.0033 0.0016 'International Tables Vol C Tables 4.2.6.8 and 6.1.1.4'
H H 0.0000 0.0000 'International Tables Vol C Tables 4.2.6.8 and 6.1.1.4'
N N 0.0061 0.0033 'International Tables Vol C Tables 4.2.6.8 and 6.1.1.4'
Br Br -0.2901 2.4595 'International Tables Vol C Tables 4.2.6.8 and 6.1.1.4'

loop_
_geom_angle_atom_site_label_1
_geom_angle_atom_site_label_2
_geom_angle_atom_site_label_3
_geom_angle_site_symmetry_1
_geom_angle_site_symmetry_3
_geom_angle
_geom_angle_publ_flag
C2 C1 H1A . . 109.5 ?
C2 C1 H1B . . 109.5 ?
H1A C1 H1B . . 109.5 ?
C2 C1 H1C . . 109.5 ?
H1A C1 H1C . . 109.5 ?
H1B C1 H1C . . 109.5 ?
N1 C2 C2 . 3_565 115.2(4) ?
N1 C2 C1 . . 125.2(3) ?
C2 C2 C1 3_565 . 119.6(3) ?
N2 C3 C4 . . 121.2(3) ?
N2 C3 H3 . . 119.4 ?
C4 C3 H3 . . 119.4 ?
C5 C4 C9 . . 118.6(3) ?
C5 C4 C3 . . 120.5(3) ?
C9 C4 C3 . . 120.9(3) ?
C4 C5 C6 . . 121.1(3) ?
C4 C5 H5 . . 119.5 ?
C6 C5 H5 . . 119.5 ?
C7 C6 C5 . . 118.7(3) ?
C7 C6 H6 . . 120.6 ?
C5 C6 H6 . . 120.6 ?
C6 C7 C8 . . 121.6(3) ?
C6 C7 Br1 . . 119.1(2) ?
C8 C7 Br1 . . 119.3(2) ?
C9 C8 C7 . . 118.7(3) ?
C9 C8 H8 . . 120.7 ?
C7 C8 H8 . . 120.7 ?
C8 C9 C4 . . 121.3(3) ?
C8 C9 H9 . . 119.3 ?
C4 C9 H9 . . 119.3 ?
C2 N1 N2 . . 113.0(3) ?
C3 N2 N1 . . 112.8(3) ?

loop_
_geom_bond_atom_site_label_1
_geom_bond_atom_site_label_2
_geom_bond_site_symmetry_2
_geom_bond_distance
_geom_bond_publ_flag
Br1 C7 . 1.898(3) ?
C1 C2 . 1.487(4) ?
C1 H1A . 0.9600 ?
C1 H1B . 0.9600 ?
C1 H1C . 0.9600 ?
C2 N1 . 1.283(4) ?
C2 C2 3_565 1.483(6) ?
C3 N2 . 1.252(4) ?
C3 C4 . 1.465(4) ?
C3 H3 . 0.9300 ?
C4 C5 . 1.381(4) ?
C4 C9 . 1.384(4) ?
C5 C6 . 1.382(4) ?
C5 H5 . 0.9300 ?
C6 C7 . 1.371(4) ?
C6 H6 . 0.9300 ?
C7 C8 . 1.381(4) ?
C8 C9 . 1.371(4) ?
C8 H8 . 0.9300 ?
C9 H9 . 0.9300 ?
N1 N2 . 1.408(4) ?

loop_
_geom_torsion_atom_site_label_1
_geom_torsion_atom_site_label_2
_geom_torsion_atom_site_label_3
_geom_torsion_atom_site_label_4
_geom_torsion_site_symmetry_1
_geom_torsion_site_symmetry_2
_geom_torsion_site_symmetry_3
_geom_torsion_site_symmetry_4
_geom_torsion
_geom_torsion_publ_flag
N2 C3 C4 C5 . . . . -178.8(3) ?
N2 C3 C4 C9 . . . . 1.0(5) ?
C9 C4 C5 C6 . . . . -0.1(5) ?
C3 C4 C5 C6 . . . . 179.7(3) ?
C4 C5 C6 C7 . . . . -0.2(5) ?
C5 C6 C7 C8 . . . . -0.1(5) ?
C5 C6 C7 Br1 . . . . 178.9(2) ?
C6 C7 C8 C9 . . . . 0.7(5) ?
Br1 C7 C8 C9 . . . . -178.4(3) ?
C7 C8 C9 C4 . . . . -1.0(5) ?
C5 C4 C9 C8 . . . . 0.7(5) ?
C3 C4 C9 C8 . . . . -179.1(3) ?
C2 C2 N1 N2 3_565 . . . 179.9(3) ?
C1 C2 N1 N2 . . . . -0.3(5) ?
C4 C3 N2 N1 . . . . 179.9(3) ?
C2 N1 N2 C3 . . . . -177.4(3) ?
